data_4120936
loop_
_publ_author_name
'Daniel Gallego'
'Andreas Br\"uck'
'Elisabeth Irran'
'Florian Meier'
'Martin Kaupp'
'Matthias Driess'
'John F. Hartwig'

_publ_section_title
;
 From Bis(silylene) and Bis(germylene) Pincer-Type Nickel(II) Complexes to
 Isolable Intermediates of the Nickel-Catalyzed Sonogashira Cross-Coupling
 Reaction
;
_journal_name_full 'Journal of the American Chemical Society'
_journal_page_first 15617
_journal_page_last 15626
_journal_paper_doi 10.1021/ja408137t
_journal_volume 135
_journal_year 2013
_chemical_formula_moiety 'C30 H55 Br N4 Ni O2 P2, C H2 Cl2'
_chemical_formula_sum 'C31 H57 Br Cl2 N4 Ni O2 P2'
_chemical_formula_weight 789.27
_chemical_name_systematic
; 
 ? 
;
_space_group_IT_number 2
_symmetry_cell_setting triclinic
_symmetry_space_group_name_Hall '-P 1'
_symmetry_space_group_name_H-M 'P -1'
_atom_sites_solution_hydrogens geom
_atom_sites_solution_primary direct
_atom_sites_solution_secondary difmap
_audit_creation_method
;
CrysAlisPro, Agilent Technologies,
Version 1.171.36.24 (release 03-12-2012 CrysAlis171 .NET)
(compiled Dec  3 2012,18:21:49)
;
_cell_angle_alpha 96.481(7)
_cell_angle_beta 108.989(9)
_cell_angle_gamma 104.065(7)
_cell_formula_units_Z 2
_cell_length_a 11.8490(12)
_cell_length_b 12.0246(8)
_cell_length_c 14.9184(14)
_cell_measurement_reflns_used 2323
_cell_measurement_temperature 150(2)
_cell_measurement_theta_max 23.0560
_cell_measurement_theta_min 3.5050
_cell_volume 1906.5(3)
_computing_cell_refinement
;
CrysAlisPro, Agilent Technologies,
Version 1.171.36.24 (release 03-12-2012 CrysAlis171 .NET)
(compiled Dec  3 2012,18:21:49)
;
_computing_data_collection
;
CrysAlisPro, Agilent Technologies,
Version 1.171.36.24 (release 03-12-2012 CrysAlis171 .NET)
(compiled Dec  3 2012,18:21:49)
;
_computing_data_reduction
;
CrysAlisPro, Agilent Technologies,
Version 1.171.36.24 (release 03-12-2012 CrysAlis171 .NET)
(compiled Dec  3 2012,18:21:49)
;
_computing_structure_refinement 'SHELXL-97 (Sheldrick, 1997)'
_computing_structure_solution 'SHELXS-97 (Sheldrick, 1990)'
_diffrn_ambient_temperature 150(2)
_diffrn_measured_fraction_theta_full 0.998
_diffrn_measured_fraction_theta_max 0.998
_diffrn_measurement_device_type 'Xcalibur, Sapphire3'
_diffrn_measurement_method '\w scans'
_diffrn_radiation_monochromator graphite
_diffrn_radiation_source 'Enhance (Mo) x-ray Source'
_diffrn_radiation_type MoK\a
_diffrn_radiation_wavelength 0.71073
_diffrn_reflns_av_R_equivalents 0.0650
_diffrn_reflns_av_sigmaI/netI 0.1206
_diffrn_reflns_limit_h_max 14
_diffrn_reflns_limit_h_min -13
_diffrn_reflns_limit_k_max 13
_diffrn_reflns_limit_k_min -14
_diffrn_reflns_limit_l_max 17
_diffrn_reflns_limit_l_min -17
_diffrn_reflns_number 13828
_diffrn_reflns_theta_full 25.00
_diffrn_reflns_theta_max 25.00
_diffrn_reflns_theta_min 3.35
_exptl_absorpt_coefficient_mu 1.813
_exptl_absorpt_correction_T_max 0.6403
_exptl_absorpt_correction_T_min 0.5095
_exptl_absorpt_correction_type multi-scan
_exptl_absorpt_process_details
;
CrysAlisPro, Agilent Technologies,
Version 1.171.36.24 (release 03-12-2012 CrysAlis171 .NET)
(compiled Dec  3 2012,18:21:49)
empirical absorption correction using spherical harmonics,
 implemented in SCALE3 ABSPACK scaling algorithm.
;
_exptl_crystal_colour yellow
_exptl_crystal_density_diffrn 1.375
_exptl_crystal_description block
_exptl_crystal_F_000 828
_exptl_crystal_size_max 0.43
_exptl_crystal_size_mid 0.29
_exptl_crystal_size_min 0.27
_refine_diff_density_max 0.502
_refine_diff_density_min -0.502
_refine_diff_density_rms 0.082
_refine_ls_extinction_method none
_refine_ls_goodness_of_fit_ref 0.982
_refine_ls_hydrogen_treatment constr
_refine_ls_matrix_type full
_refine_ls_number_parameters 429
_refine_ls_number_reflns 6697
_refine_ls_number_restraints 24
_refine_ls_restrained_S_all 0.998
_refine_ls_R_factor_all 0.1108
_refine_ls_R_factor_gt 0.0631
_refine_ls_shift/su_max 0.001
_refine_ls_shift/su_mean 0.000
_refine_ls_structure_factor_coef Fsqd
_refine_ls_weighting_details 'calc w=1/[\s^2^(Fo^2^)+(0.0200P)^2^+0.0000P] where P=(Fo^2^+2Fc^2^)/3'
_refine_ls_weighting_scheme calc
_refine_ls_wR_factor_gt 0.0869
_refine_ls_wR_factor_ref 0.1007
_reflns_number_gt 4360
_reflns_number_total 6697
_reflns_threshold_expression >2sigma(I)
_cod_data_source_file ja408137t_si_002.cif
_cod_data_source_block br10
_cod_database_code 4120936

loop_
_symmetry_equiv_pos_as_xyz
'x, y, z'
'-x, -y, -z'

loop_
_atom_site_label
_atom_site_type_symbol
_atom_site_fract_x
_atom_site_fract_y
_atom_site_fract_z
_atom_site_U_iso_or_equiv
_atom_site_adp_type
_atom_site_occupancy
_atom_site_symmetry_multiplicity
_atom_site_calc_flag
_atom_site_refinement_flags
_atom_site_disorder_assembly
_atom_site_disorder_group
Br1 Br 0.08114(5) 0.11876(4) 0.72041(5) 0.04705(19) Uani 1 1 d . . .
Ni1 Ni 0.17469(5) 0.31747(5) 0.73469(5) 0.02538(17) Uani 1 1 d . . .
P1 P 0.22378(11) 0.29197(9) 0.60984(10) 0.0224(3) Uani 1 1 d . . .
P2 P 0.12467(11) 0.38586(10) 0.85107(10) 0.0269(3) Uani 1 1 d . . .
O1 O 0.3236(3) 0.4186(2) 0.6173(2) 0.0235(8) Uani 1 1 d . . .
O2 O 0.1831(3) 0.5297(2) 0.8691(2) 0.0318(8) Uani 1 1 d . . .
N1 N 0.2935(3) 0.1964(3) 0.5791(3) 0.0253(10) Uani 1 1 d . . .
N2 N 0.1081(3) 0.2552(3) 0.5049(3) 0.0254(10) Uani 1 1 d . . .
N3 N 0.1618(4) 0.3613(3) 0.9620(3) 0.0383(12) Uani 1 1 d . B .
N4 N -0.0252(3) 0.3551(3) 0.8321(3) 0.0310(10) Uani 1 1 d . . .
C1 C 0.2535(4) 0.4765(4) 0.7436(3) 0.0221(11) Uani 1 1 d . . .
C2 C 0.3213(4) 0.5087(3) 0.6849(3) 0.0209(11) Uani 1 1 d . . .
C3 C 0.3846(4) 0.6254(4) 0.6900(3) 0.0217(11) Uani 1 1 d . . .
C4 C 0.3744(4) 0.7074(4) 0.7577(4) 0.0233(11) Uani 1 1 d . . .
H4A H 0.4164 0.7873 0.7631 0.028 Uiso 1 1 calc R . .
C5 C 0.3077(4) 0.6831(4) 0.8190(4) 0.0242(11) Uani 1 1 d . . .
C6 C 0.2482(4) 0.5644(4) 0.8097(3) 0.0221(11) Uani 1 1 d . . .
C7 C 0.4628(4) 0.6588(4) 0.6277(4) 0.0266(12) Uani 1 1 d . . .
C8 C 0.5715(4) 0.6056(4) 0.6521(4) 0.0426(15) Uani 1 1 d . . .
H8A H 0.6242 0.6344 0.7209 0.064 Uiso 1 1 calc R . .
H8B H 0.6214 0.6284 0.6125 0.064 Uiso 1 1 calc R . .
H8C H 0.5384 0.5199 0.6386 0.064 Uiso 1 1 calc R . .
C9 C 0.3818(5) 0.6163(4) 0.5190(4) 0.0416(14) Uani 1 1 d . . .
H9A H 0.4320 0.6436 0.4806 0.062 Uiso 1 1 calc R . .
H9B H 0.3105 0.6479 0.5041 0.062 Uiso 1 1 calc R . .
H9C H 0.3513 0.5305 0.5033 0.062 Uiso 1 1 calc R . .
C10 C 0.5197(5) 0.7924(4) 0.6454(4) 0.0445(15) Uani 1 1 d . . .
H10A H 0.5735 0.8227 0.7139 0.067 Uiso 1 1 calc R . .
H10B H 0.4526 0.8293 0.6290 0.067 Uiso 1 1 calc R . .
H10C H 0.5695 0.8103 0.6048 0.067 Uiso 1 1 calc R . .
C11 C 0.3005(4) 0.7799(4) 0.8911(4) 0.0302(13) Uani 1 1 d . . .
C12 C 0.1637(4) 0.7769(4) 0.8702(4) 0.0396(14) Uani 1 1 d . . .
H12A H 0.1154 0.6991 0.8722 0.059 Uiso 1 1 calc R . .
H12B H 0.1282 0.7936 0.8058 0.059 Uiso 1 1 calc R . .
H12C H 0.1603 0.8362 0.9193 0.059 Uiso 1 1 calc R . .
C13 C 0.3606(4) 0.7656(4) 0.9948(4) 0.0379(13) Uani 1 1 d . . .
H13A H 0.3139 0.6908 1.0034 0.057 Uiso 1 1 calc R . .
H13B H 0.3590 0.8302 1.0403 0.057 Uiso 1 1 calc R . .
H13C H 0.4474 0.7666 1.0073 0.057 Uiso 1 1 calc R . .
C14 C 0.3697(5) 0.9032(4) 0.8834(4) 0.0437(15) Uani 1 1 d . . .
H14A H 0.3335 0.9146 0.8172 0.066 Uiso 1 1 calc R . .
H14B H 0.4585 0.9103 0.8991 0.066 Uiso 1 1 calc R . .
H14C H 0.3611 0.9628 0.9291 0.066 Uiso 1 1 calc R . .
C15 C 0.1307(4) 0.1818(4) 0.4307(4) 0.0332(13) Uani 1 1 d . . .
H15A H 0.1765 0.2306 0.3970 0.040 Uiso 1 1 calc R . .
H15B H 0.0512 0.1285 0.3823 0.040 Uiso 1 1 calc R . .
C16 C 0.2088(4) 0.1141(4) 0.4885(4) 0.0377(14) Uani 1 1 d . . .
H16A H 0.1551 0.0461 0.5018 0.045 Uiso 1 1 calc R . .
H16B H 0.2568 0.0854 0.4527 0.045 Uiso 1 1 calc R . .
C17 C 0.0054(4) 0.3081(4) 0.4795(4) 0.0324(13) Uani 1 1 d . . .
H17A H 0.0114 0.3571 0.5406 0.039 Uiso 1 1 calc R . .
C18 C -0.1207(4) 0.2138(4) 0.4411(5) 0.0523(17) Uani 1 1 d . . .
H18A H -0.1260 0.1662 0.4896 0.078 Uiso 1 1 calc R . .
H18B H -0.1296 0.1636 0.3812 0.078 Uiso 1 1 calc R . .
H18C H -0.1878 0.2510 0.4277 0.078 Uiso 1 1 calc R . .
C19 C 0.0172(5) 0.3886(4) 0.4100(4) 0.0516(17) Uani 1 1 d . . .
H19A H 0.0933 0.4549 0.4416 0.077 Uiso 1 1 calc R . .
H19B H -0.0557 0.4178 0.3911 0.077 Uiso 1 1 calc R . .
H19C H 0.0217 0.3454 0.3521 0.077 Uiso 1 1 calc R . .
C20 C 0.3721(5) 0.1484(4) 0.6551(4) 0.0437(15) Uani 1 1 d . . .
H20A H 0.3162 0.0937 0.6793 0.052 Uiso 1 1 calc R . .
C21 C 0.4615(5) 0.2464(5) 0.7388(4) 0.0538(17) Uani 1 1 d . . .
H21A H 0.4141 0.2848 0.7681 0.081 Uiso 1 1 calc R . .
H21B H 0.5132 0.3037 0.7154 0.081 Uiso 1 1 calc R . .
H21C H 0.5153 0.2144 0.7873 0.081 Uiso 1 1 calc R . .
C22 C 0.4411(5) 0.0804(4) 0.6129(5) 0.068(2) Uani 1 1 d . . .
H22A H 0.3809 0.0173 0.5588 0.101 Uiso 1 1 calc R . .
H22B H 0.4902 0.0468 0.6630 0.101 Uiso 1 1 calc R . .
H22C H 0.4972 0.1331 0.5895 0.101 Uiso 1 1 calc R . .
C23 C 0.0544(5) 0.3101(5) 0.9855(4) 0.0534(17) Uani 1 1 d . . .
H23A H 0.0695 0.3420 1.0539 0.064 Uiso 1 1 calc R . .
H23B H 0.0369 0.2239 0.9760 0.064 Uiso 1 1 calc R . .
C24 C -0.0552(4) 0.3411(4) 0.9178(4) 0.0375(14) Uani 1 1 d . . .
H24A H -0.1342 0.2776 0.9014 0.045 Uiso 1 1 calc R . .
H24B H -0.0637 0.4147 0.9480 0.045 Uiso 1 1 calc R . .
C25 C 0.2814(6) 0.3450(5) 1.0220(6) 0.079(2) Uani 1 1 d . . .
H25A H 0.3185 0.3646 0.9723 0.094 Uiso 1 1 calc R A 3
C26 C 0.2876(5) 0.2247(5) 1.0047(5) 0.069(2) Uani 1 1 d . B .
H26A H 0.2797 0.2011 0.9373 0.103 Uiso 1 1 calc R . .
H26B H 0.2193 0.1719 1.0167 0.103 Uiso 1 1 calc R . .
H26C H 0.3679 0.2205 1.0485 0.103 Uiso 1 1 calc R . .
C27 C 0.3689(18) 0.4485(17) 1.0909(19) 0.067(5) Uani 0.43(2) 1 d PU B 3
H27A H 0.4467 0.4315 1.1251 0.100 Uiso 0.43(2) 1 calc PR B 3
H27B H 0.3331 0.4727 1.1378 0.100 Uiso 0.43(2) 1 calc PR B 3
H27C H 0.3865 0.5118 1.0568 0.100 Uiso 0.43(2) 1 calc PR B 3
C27A C 0.3880(12) 0.4346(12) 1.0286(15) 0.063(5) Uani 0.57(2) 1 d PU B 4
H27D H 0.4054 0.4211 0.9691 0.094 Uiso 0.57(2) 1 calc PR B 4
H27E H 0.4600 0.4341 1.0843 0.094 Uiso 0.57(2) 1 calc PR B 4
H27F H 0.3724 0.5108 1.0371 0.094 Uiso 0.57(2) 1 calc PR B 4
C28 C -0.1182(4) 0.3606(4) 0.7410(4) 0.0396(14) Uani 1 1 d . . .
H28A H -0.0731 0.3800 0.6959 0.047 Uiso 1 1 calc R . .
C29 C -0.2157(5) 0.2435(4) 0.6937(4) 0.0573(19) Uani 1 1 d . . .
H29A H -0.1748 0.1841 0.6834 0.086 Uiso 1 1 calc R . .
H29B H -0.2734 0.2487 0.6312 0.086 Uiso 1 1 calc R . .
H29C H -0.2623 0.2215 0.7357 0.086 Uiso 1 1 calc R . .
C30 C -0.1737(5) 0.4594(4) 0.7562(4) 0.0567(18) Uani 1 1 d . . .
H30A H -0.1071 0.5343 0.7805 0.085 Uiso 1 1 calc R . .
H30B H -0.2142 0.4462 0.8035 0.085 Uiso 1 1 calc R . .
H30C H -0.2357 0.4613 0.6945 0.085 Uiso 1 1 calc R . .
C31 C 0.8363(9) -0.0098(7) 0.7967(8) 0.043(3) Uani 0.595(9) 1 d PDU C 1
H31A H 0.8977 0.0620 0.7956 0.051 Uiso 0.595(9) 1 calc PR C 1
H31B H 0.7764 -0.0442 0.7295 0.051 Uiso 0.595(9) 1 calc PR C 1
Cl2 Cl 0.9137(7) -0.1098(7) 0.8402(7) 0.091(2) Uani 0.595(9) 1 d PDU C 1
C31A C 0.9010(12) -0.0082(11) 0.8711(13) 0.059(3) Uani 0.405(9) 1 d PDU C 2
H31C H 0.9448 0.0472 0.8404 0.071 Uiso 0.405(9) 1 calc PR C 2
H31D H 0.9569 0.0028 0.9393 0.071 Uiso 0.405(9) 1 calc PR C 2
Cl2A Cl 0.8705(10) -0.1527(8) 0.8103(9) 0.061(2) Uani 0.405(9) 1 d PDU C 2
Cl1 Cl 0.75758(17) 0.02574(12) 0.86879(14) 0.0692(5) Uani 1 1 d D . .

loop_
_atom_site_aniso_label
_atom_site_aniso_U_11
_atom_site_aniso_U_22
_atom_site_aniso_U_33
_atom_site_aniso_U_23
_atom_site_aniso_U_13
_atom_site_aniso_U_12
Br1 0.0552(4) 0.0277(3) 0.0592(5) 0.0045(3) 0.0349(3) -0.0031(2)
Ni1 0.0237(3) 0.0238(3) 0.0259(4) 0.0013(3) 0.0104(3) 0.0022(3)
P1 0.0223(7) 0.0198(6) 0.0225(9) 0.0017(6) 0.0064(6) 0.0054(5)
P2 0.0202(7) 0.0339(7) 0.0240(9) 0.0040(6) 0.0076(6) 0.0053(6)
O1 0.0243(18) 0.0196(16) 0.025(2) -0.0002(15) 0.0110(16) 0.0041(13)
O2 0.030(2) 0.0339(18) 0.033(2) 0.0005(17) 0.0162(18) 0.0073(15)
N1 0.027(2) 0.020(2) 0.028(3) 0.0056(19) 0.007(2) 0.0100(17)
N2 0.023(2) 0.028(2) 0.020(3) 0.0004(19) 0.0020(19) 0.0074(17)
N3 0.026(2) 0.048(3) 0.032(3) 0.014(2) 0.001(2) 0.006(2)
N4 0.020(2) 0.053(3) 0.025(3) 0.017(2) 0.011(2) 0.0115(19)
C1 0.015(2) 0.028(3) 0.019(3) 0.000(2) 0.002(2) 0.006(2)
C2 0.015(2) 0.022(2) 0.021(3) -0.002(2) 0.001(2) 0.0061(19)
C3 0.016(2) 0.022(2) 0.021(3) 0.002(2) 0.001(2) 0.0055(19)
C4 0.019(3) 0.018(2) 0.029(4) 0.003(2) 0.006(2) 0.0045(19)
C5 0.022(3) 0.024(3) 0.018(3) -0.003(2) 0.001(2) 0.006(2)
C6 0.015(2) 0.036(3) 0.015(3) 0.003(2) 0.006(2) 0.008(2)
C7 0.033(3) 0.020(2) 0.024(3) 0.003(2) 0.011(2) 0.004(2)
C8 0.031(3) 0.041(3) 0.058(5) 0.009(3) 0.022(3) 0.008(2)
C9 0.055(4) 0.036(3) 0.037(4) 0.012(3) 0.021(3) 0.010(3)
C10 0.060(4) 0.027(3) 0.055(5) 0.012(3) 0.038(3) 0.004(3)
C11 0.028(3) 0.028(3) 0.031(4) -0.006(2) 0.007(3) 0.011(2)
C12 0.034(3) 0.045(3) 0.038(4) -0.006(3) 0.012(3) 0.016(2)
C13 0.042(3) 0.045(3) 0.024(4) -0.006(3) 0.007(3) 0.020(3)
C14 0.053(4) 0.032(3) 0.039(4) -0.011(3) 0.011(3) 0.016(3)
C15 0.037(3) 0.031(3) 0.022(4) -0.005(2) 0.007(3) 0.004(2)
C16 0.042(3) 0.026(3) 0.045(4) -0.002(3) 0.018(3) 0.010(2)
C17 0.029(3) 0.029(3) 0.036(4) 0.005(3) 0.008(3) 0.012(2)
C18 0.030(3) 0.047(3) 0.071(5) 0.014(3) 0.008(3) 0.011(3)
C19 0.054(4) 0.039(3) 0.049(5) 0.014(3) 0.002(3) 0.012(3)
C20 0.048(4) 0.042(3) 0.043(4) 0.013(3) 0.013(3) 0.021(3)
C21 0.047(4) 0.075(4) 0.040(4) 0.013(4) 0.002(3) 0.038(3)
C22 0.055(4) 0.045(4) 0.088(6) -0.001(4) 0.000(4) 0.032(3)
C23 0.071(4) 0.068(4) 0.038(4) 0.023(3) 0.028(4) 0.032(3)
C24 0.033(3) 0.041(3) 0.045(4) 0.009(3) 0.023(3) 0.009(2)
C25 0.052(4) 0.061(4) 0.088(6) 0.007(4) -0.023(4) 0.025(3)
C26 0.046(4) 0.074(4) 0.104(7) 0.043(4) 0.033(4) 0.032(3)
C27 0.037(7) 0.078(8) 0.058(13) -0.005(11) -0.013(9) 0.020(6)
C27A 0.038(6) 0.065(7) 0.062(12) 0.009(9) -0.011(8) 0.017(5)
C28 0.031(3) 0.053(3) 0.035(4) 0.021(3) 0.008(3) 0.014(3)
C29 0.040(4) 0.056(4) 0.061(5) 0.024(4) 0.001(3) 0.007(3)
C30 0.043(4) 0.061(4) 0.058(5) 0.019(4) 0.002(3) 0.022(3)
C31 0.047(6) 0.052(5) 0.040(7) 0.018(5) 0.026(5) 0.014(5)
Cl2 0.101(6) 0.136(6) 0.105(7) 0.083(5) 0.069(4) 0.087(4)
C31A 0.064(7) 0.059(6) 0.051(8) 0.009(7) 0.028(6) 0.003(6)
Cl2A 0.051(5) 0.089(5) 0.059(5) 0.023(4) 0.030(4) 0.033(3)
Cl1 0.0989(14) 0.0474(9) 0.0753(15) 0.0076(9) 0.0541(11) 0.0182(9)

loop_
_atom_type_symbol
_atom_type_description
_atom_type_scat_dispersion_real
_atom_type_scat_dispersion_imag
_atom_type_scat_source
C C 0.0033 0.0016 'International Tables Vol C Tables 4.2.6.8 and 6.1.1.4'
H H 0.0000 0.0000 'International Tables Vol C Tables 4.2.6.8 and 6.1.1.4'
N N 0.0061 0.0033 'International Tables Vol C Tables 4.2.6.8 and 6.1.1.4'
O O 0.0106 0.0060 'International Tables Vol C Tables 4.2.6.8 and 6.1.1.4'
P P 0.1023 0.0942 'International Tables Vol C Tables 4.2.6.8 and 6.1.1.4'
Ni Ni 0.3393 1.1124 'International Tables Vol C Tables 4.2.6.8 and 6.1.1.4'
Br Br -0.2901 2.4595 'International Tables Vol C Tables 4.2.6.8 and 6.1.1.4'
Cl Cl 0.1484 0.1585 'International Tables Vol C Tables 4.2.6.8 and 6.1.1.4'

loop_
_geom_angle_atom_site_label_1
_geom_angle_atom_site_label_2
_geom_angle_atom_site_label_3
_geom_angle
C1 Ni1 P1 83.49(15)
C1 Ni1 P2 83.62(15)
P1 Ni1 P2 165.36(5)
C1 Ni1 Br1 177.97(15)
P1 Ni1 Br1 94.63(4)
P2 Ni1 Br1 98.34(4)
N2 P1 O1 109.61(17)
N2 P1 N1 94.4(2)
O1 P1 N1 101.68(16)
N2 P1 Ni1 116.01(15)
O1 P1 Ni1 104.88(13)
N1 P1 Ni1 128.79(14)
N4 P2 N3 93.7(2)
N4 P2 O2 108.23(18)
N3 P2 O2 103.2(2)
N4 P2 Ni1 117.02(17)
N3 P2 Ni1 128.61(17)
O2 P2 Ni1 104.45(13)
C2 O1 P1 111.6(3)
C6 O2 P2 113.5(3)
C16 N1 C20 117.2(4)
C16 N1 P1 109.9(3)
C20 N1 P1 119.9(4)
C17 N2 C15 121.7(4)
C17 N2 P1 124.6(3)
C15 N2 P1 112.5(3)
C23 N3 C25 116.1(5)
C23 N3 P2 113.2(3)
C25 N3 P2 126.7(5)
C24 N4 C28 122.1(4)
C24 N4 P2 114.3(3)
C28 N4 P2 122.8(3)
C6 C1 C2 118.3(4)
C6 C1 Ni1 121.3(4)
C2 C1 Ni1 120.4(3)
C1 C2 C3 123.0(4)
C1 C2 O1 117.4(3)
C3 C2 O1 119.6(4)
C4 C3 C2 114.9(4)
C4 C3 C7 122.8(4)
C2 C3 C7 122.3(4)
C3 C4 C5 125.9(4)
C6 C5 C4 115.3(4)
C6 C5 C11 122.4(4)
C4 C5 C11 122.2(4)
C1 C6 O2 117.1(4)
C1 C6 C5 122.5(4)
O2 C6 C5 120.4(4)
C3 C7 C8 110.2(4)
C3 C7 C10 111.9(4)
C8 C7 C10 107.2(4)
C3 C7 C9 110.8(4)
C8 C7 C9 109.6(4)
C10 C7 C9 107.0(4)
C13 C11 C5 110.3(4)
C13 C11 C12 110.0(4)
C5 C11 C12 110.4(4)
C13 C11 C14 107.7(4)
C5 C11 C14 111.8(4)
C12 C11 C14 106.6(4)
N2 C15 C16 103.2(4)
N1 C16 C15 105.9(4)
N2 C17 C19 111.8(4)
N2 C17 C18 110.7(4)
C19 C17 C18 112.2(4)
N1 C20 C21 110.0(4)
N1 C20 C22 110.2(5)
C21 C20 C22 111.2(5)
N3 C23 C24 106.9(4)
N4 C24 C23 104.8(4)
C27A C25 C27 42.4(8)
C27A C25 C26 116.3(9)
C27 C25 C26 130.9(8)
C27A C25 N3 113.6(7)
C27 C25 N3 114.6(8)
C26 C25 N3 114.4(5)
N4 C28 C29 111.4(4)
N4 C28 C30 110.9(5)
C29 C28 C30 113.1(4)
Cl1 C31 Cl2 110.5(6)
Cl2A C31A Cl1 112.2(9)
C31 Cl1 C31A 36.6(5)

loop_
_geom_bond_atom_site_label_1
_geom_bond_atom_site_label_2
_geom_bond_distance
Br1 Ni1 2.3297(7)
Ni1 C1 1.881(4)
Ni1 P1 2.1363(15)
Ni1 P2 2.1509(15)
P1 N2 1.637(4)
P1 O1 1.653(3)
P1 N1 1.674(4)
P2 N4 1.643(4)
P2 N3 1.649(4)
P2 O2 1.654(3)
O1 C2 1.406(5)
O2 C6 1.389(5)
N1 C16 1.465(6)
N1 C20 1.485(6)
N2 C17 1.469(5)
N2 C15 1.471(6)
N3 C23 1.442(6)
N3 C25 1.482(6)
N4 C24 1.452(6)
N4 C28 1.466(6)
C1 C6 1.389(6)
C1 C2 1.395(6)
C2 C3 1.401(5)
C3 C4 1.385(6)
C3 C7 1.532(6)
C4 C5 1.401(6)
C5 C6 1.398(5)
C5 C11 1.531(6)
C7 C8 1.533(6)
C7 C10 1.538(5)
C7 C9 1.540(7)
C11 C13 1.528(6)
C11 C12 1.539(6)
C11 C14 1.546(6)
C15 C16 1.506(6)
C17 C19 1.513(6)
C17 C18 1.523(6)
C20 C21 1.507(7)
C20 C22 1.508(7)
C23 C24 1.520(6)
C25 C27A 1.413(15)
C25 C27 1.44(2)
C25 C26 1.465(7)
C28 C29 1.506(6)
C28 C30 1.520(7)
C31 Cl1 1.718(8)
C31 Cl2 1.741(9)
C31A Cl2A 1.760(12)
C31A Cl1 1.832(11)
